data_1577364
loop_
_publ_author_name
'Nahon, Emily'
'Nelmes, Gareth R.'
'Dallerba, Elena'
'Lim, Li Feng'
'Cox, Nicholas'
'McMullin, Claire L.'
'Massi, Massimiliano'
'Kallmeier, Fabian'
'Hicks, Jamie'

_publ_section_title
;
 Xanthene-to-fluorene skeletal editing <i>via</i> oxygen deletion mediated
 by boron and aluminium radicals.
;
_journal_issue 21
_journal_name_full 'Chemical science'
_journal_page_first 10755
_journal_page_last 10761
_journal_paper_doi 10.1039/d6sc01056c
_journal_volume 17
_journal_year 2026
_chemical_formula_moiety 'C44 H59 B N2 O'
_chemical_formula_sum 'C44 H59 B N2 O'
_chemical_formula_weight 642.74
_space_group_crystal_system monoclinic
_space_group_IT_number 14
_space_group_name_Hall '-P 2ybc'
_space_group_name_H-M_alt 'P 1 21/c 1'
_atom_sites_solution_hydrogens geom
_atom_sites_solution_primary dual
_audit_creation_date 2024-10-04
_audit_creation_method
;
Olex2 1.5
(compiled 2023.08.24 svn.re1ec1418 for OlexSys, GUI svn.r6817)
;
_audit_update_record
;
2025-12-11 deposited with the CCDC.	2026-04-17 downloaded from the CCDC.
;
_cell_angle_alpha 90
_cell_angle_beta 106.027(5)
_cell_angle_gamma 90
_cell_formula_units_Z 4
_cell_length_a 13.3711(7)
_cell_length_b 19.0184(10)
_cell_length_c 15.8471(8)
_cell_measurement_reflns_used 9949
_cell_measurement_temperature 150.00(10)
_cell_measurement_theta_max 29.7820
_cell_measurement_theta_min 2.5300
_cell_volume 3873.2(4)
_computing_cell_refinement 'CrysAlisPro 1.171.42.74a (Rigaku OD, 2022)'
_computing_data_collection 'CrysAlisPro 1.171.42.74a (Rigaku OD, 2022)'
_computing_data_reduction 'CrysAlisPro 1.171.42.74a (Rigaku OD, 2022)'
_computing_molecular_graphics 'Olex2 1.5 (Dolomanov et al., 2009)'
_computing_publication_material 'Olex2 1.5 (Dolomanov et al., 2009)'
_computing_structure_refinement 'SHELXL 2018/3 (Sheldrick, 2015)'
_computing_structure_solution 'SHELXT 2018/2 (Sheldrick, 2018)'
_diffrn_ambient_environment N~2~
_diffrn_ambient_temperature 150.00(10)
_diffrn_detector 'Hybrid Pixel Array Detector'
_diffrn_detector_area_resol_mean 10.0000
_diffrn_detector_type HyPix
_diffrn_measured_fraction_theta_full 0.999
_diffrn_measured_fraction_theta_max 0.758
_diffrn_measurement_details
;
List of Runs (angles in degrees, time in seconds):

  # Type    Start    End  Width  t~exp~   \w     \q     \k     \f   Frames
#--------------------------------------------------------------------------
  1  \w    -52.00  18.00   0.50   10.00    --    1.66 -57.00-180.00  140
  2  \w    -27.00  70.00   0.50   10.00    --    1.66   0.00-180.00  194
  3  \w     -6.00  29.00   0.50   10.00    --   -4.70 -99.00 -90.00   70
;
_diffrn_measurement_device 'four-circle diffractometer'
_diffrn_measurement_device_type 'SuperNova, Dual, Cu at home/near, HyPix'
_diffrn_measurement_method '\w scans'
_diffrn_orient_matrix_type 'CrysAlisPro convention (1999,Acta A55,543-557)'
_diffrn_orient_matrix_UB_11 0.0139776000
_diffrn_orient_matrix_UB_12 -0.0356448000
_diffrn_orient_matrix_UB_13 0.0097233000
_diffrn_orient_matrix_UB_21 -0.0491748000
_diffrn_orient_matrix_UB_22 -0.0107921000
_diffrn_orient_matrix_UB_23 -0.0271652000
_diffrn_orient_matrix_UB_31 0.0208302000
_diffrn_orient_matrix_UB_32 -0.0015295000
_diffrn_orient_matrix_UB_33 -0.0365759000
_diffrn_radiation_monochromator mirror
_diffrn_radiation_probe x-ray
_diffrn_radiation_type 'Mo K\a'
_diffrn_radiation_wavelength 0.71073
_diffrn_reflns_av_R_equivalents 0.0548
_diffrn_reflns_av_unetI/netI 0.0652
_diffrn_reflns_Laue_measured_fraction_full 0.999
_diffrn_reflns_Laue_measured_fraction_max 0.758
_diffrn_reflns_limit_h_max 18
_diffrn_reflns_limit_h_min -16
_diffrn_reflns_limit_k_max 25
_diffrn_reflns_limit_k_min -21
_diffrn_reflns_limit_l_max 21
_diffrn_reflns_limit_l_min -20
_diffrn_reflns_number 26289
_diffrn_reflns_point_group_measured_fraction_full 0.999
_diffrn_reflns_point_group_measured_fraction_max 0.758
_diffrn_reflns_theta_full 25.242
_diffrn_reflns_theta_max 30.646
_diffrn_reflns_theta_min 2.525
_diffrn_source 'micro-focus sealed X-ray tube'
_diffrn_source_type 'SuperNova (Mo) X-ray Source'
_exptl_absorpt_coefficient_mu 0.064
_exptl_absorpt_correction_T_max 1.00000
_exptl_absorpt_correction_T_min 0.59195
_exptl_absorpt_correction_type multi-scan
_exptl_absorpt_process_details
;
CrysAlisPro 1.171.42.74a (Rigaku Oxford Diffraction, 2022)
Empirical absorption correction using spherical harmonics,
implemented in SCALE3 ABSPACK scaling algorithm.
;
_exptl_crystal_colour colourless
_exptl_crystal_colour_primary colourless
_exptl_crystal_density_diffrn 1.102
_exptl_crystal_description block
_exptl_crystal_F_000 1400
_exptl_crystal_size_max 0.3
_exptl_crystal_size_mid 0.15
_exptl_crystal_size_min 0.1
_refine_diff_density_max 0.250
_refine_diff_density_min -0.203
_refine_diff_density_rms 0.044
_refine_ls_extinction_method none
_refine_ls_goodness_of_fit_ref 1.033
_refine_ls_hydrogen_treatment constr
_refine_ls_matrix_type full
_refine_ls_number_parameters 479
_refine_ls_number_reflns 9073
_refine_ls_number_restraints 3
_refine_ls_restrained_S_all 1.034
_refine_ls_R_factor_all 0.0974
_refine_ls_R_factor_gt 0.0559
_refine_ls_shift/su_max 0.001
_refine_ls_shift/su_mean 0.000
_refine_ls_structure_factor_coef Fsqd
_refine_ls_weighting_details 'w=1/[\s^2^(Fo^2^)+(0.0673P)^2^+0.3081P] where P=(Fo^2^+2Fc^2^)/3'
_refine_ls_weighting_scheme calc
_refine_ls_wR_factor_gt 0.1328
_refine_ls_wR_factor_ref 0.1517
_reflns_Friedel_coverage 0.000
_reflns_number_gt 5606
_reflns_number_total 9073
_reflns_threshold_expression 'I > 2\s(I)'
_cod_data_source_file d6sc01056c2.cif
_cod_data_source_block 4-H
_cod_database_code 1577364
_shelx_shelxl_version_number 2018/3
_chemical_oxdiff_formula C50H120N2O2B1
_shelx_space_group_comment
;
The symmetry employed for this shelxl refinement is uniquely defined
by the following loop, which should always be used as a source of
symmetry information in preference to the above space-group names.
They are only intended as comments.
;
_shelx_estimated_absorpt_t_max 0.994
_shelx_estimated_absorpt_t_min 0.981
_olex2_refinement_description
;
1. Fixed Uiso
 At 1.2 times of:
  All C(H) groups
 At 1.5 times of:
  All C(H,H,H) groups, All O(H) groups
2. Restrained distances
 C13-C16 \\sim C13-C14A
 with sigma of 0.02
 C13-C15 \\sim C13-C16A
 with sigma of 0.02
 C13-C14 \\sim C13-C15A
 with sigma of 0.02
3. Uiso/Uaniso restraints and constraints
C16A \\sim C14A \\sim C15A: within 2A with sigma of 0.005 and sigma for
terminal atoms of 0.01 within 2A
C14 \\sim C15 \\sim C16: within 2A with sigma of 0.005 and sigma for terminal
atoms of 0.01 within 2A
4. Others
 Sof(C15A)=Sof(H15D)=Sof(H15E)=Sof(H15F)=Sof(C16A)=Sof(H16D)=Sof(H16E)=
 Sof(H16F)=Sof(C14A)=Sof(H14D)=Sof(H14E)=Sof(H14F)=1-FVAR(1)
 Sof(C16)=Sof(H16A)=Sof(H16B)=Sof(H16C)=Sof(C15)=Sof(H15A)=Sof(H15B)=Sof(H15C)=
 Sof(C14)=Sof(H14A)=Sof(H14B)=Sof(H14C)=FVAR(1)
5.a Ternary CH refined with riding coordinates:
 C42(H42), C39(H39), C27(H27), C30(H30)
5.b Aromatic/amide H refined with riding coordinates:
 C11(H11), C9(H9), C8(H8), C3(H3), C6(H6), C37(H37), C23(H23), C35(H35),
 C36(H36), C5(H5), C25(H25), C24(H24)
5.c Idealised Me refined as rotating group:
 C18(H18A,H18B,H18C), C41(H41A,H41B,H41C), C40(H40A,H40B,H40C), C19(H19A,H19B,
 H19C), C20(H20A,H20B,H20C), C28(H28A,H28B,H28C), C44(H44A,H44B,H44C), C43(H43A,
 H43B,H43C), C29(H29A,H29B,H29C), C31(H31A,H31B,H31C), C32(H32A,H32B,H32C),
 C16(H16A,H16B,H16C), C15(H15A,H15B,H15C), C14(H14A,H14B,H14C), C15A(H15D,H15E,
 H15F), C16A(H16D,H16E,H16F), C14A(H14D,H14E,H14F)
5.d Idealised tetrahedral OH refined as rotating group:
 O1(H1)
;
_olex2_submission_special_instructions 'No special instructions were received'
_oxdiff_exptl_absorpt_empirical_details
;
Empirical correction (ABSPACK) includes:
- Absorption correction using spherical harmonics
- Frame scaling
;
_oxdiff_exptl_absorpt_empirical_full_max 1.577
_oxdiff_exptl_absorpt_empirical_full_min 0.588

loop_
_space_group_symop_operation_xyz
'x, y, z'
'-x, y+1/2, -z+1/2'
'-x, -y, -z'
'x, -y-1/2, z-1/2'

loop_
_atom_site_label
_atom_site_type_symbol
_atom_site_fract_x
_atom_site_fract_y
_atom_site_fract_z
_atom_site_U_iso_or_equiv
_atom_site_adp_type
_atom_site_occupancy
_atom_site_site_symmetry_order
_atom_site_calc_flag
_atom_site_refinement_flags_posn
_atom_site_refinement_flags_adp
_atom_site_refinement_flags_occupancy
_atom_site_disorder_assembly
_atom_site_disorder_group
O1 O 0.63606(9) 0.59404(6) 0.50233(8) 0.0348(3) Uani 1 1 d . . . . .
H1 H 0.580310 0.577183 0.470456 0.052 Uiso 1 1 calc R U . . .
N1 N 0.54316(10) 0.69820(7) 0.43608(8) 0.0259(3) Uani 1 1 d . . . . .
N2 N 0.72507(9) 0.69965(7) 0.54966(8) 0.0241(3) Uani 1 1 d . . . . .
C33 C 0.79974(12) 0.65219(8) 0.60606(10) 0.0256(3) Uani 1 1 d . . . . .
C2 C 0.51087(12) 0.76938(8) 0.43524(9) 0.0247(3) Uani 1 1 d . . . . .
C1 C 0.57908(12) 0.82426(9) 0.47351(10) 0.0269(3) Uani 1 1 d . . . . .
C7 C 0.69511(12) 0.82380(9) 0.50178(10) 0.0273(3) Uani 1 1 d . . . . .
C21 C 0.46476(12) 0.64781(9) 0.38996(10) 0.0285(4) Uani 1 1 d . . . . .
C38 C 0.80467(13) 0.65011(9) 0.69561(10) 0.0294(4) Uani 1 1 d . . . . .
C12 C 0.76166(12) 0.76903(8) 0.54301(9) 0.0245(3) Uani 1 1 d . . . . .
C34 C 0.86527(12) 0.61080(9) 0.57114(10) 0.0288(4) Uani 1 1 d . . . . .
C10 C 0.91277(13) 0.84850(9) 0.57251(10) 0.0295(4) Uani 1 1 d . . . . .
C11 C 0.86729(12) 0.78363(9) 0.57960(10) 0.0277(3) Uani 1 1 d . . . . .
H11 H 0.910518 0.747254 0.611096 0.033 Uiso 1 1 calc R U . . .
C9 C 0.84935(13) 0.89962(9) 0.52310(11) 0.0335(4) Uani 1 1 d . . . . .
H9 H 0.878023 0.943298 0.512300 0.040 Uiso 1 1 calc R U . . .
C8 C 0.74392(13) 0.88691(9) 0.48942(11) 0.0333(4) Uani 1 1 d . . . . .
H8 H 0.702025 0.923002 0.455929 0.040 Uiso 1 1 calc R U . . .
C26 C 0.46013(13) 0.62919(9) 0.30321(11) 0.0347(4) Uani 1 1 d . . . . .
C4 C 0.36385(13) 0.85219(9) 0.39648(11) 0.0316(4) Uani 1 1 d . . . . .
C3 C 0.40589(12) 0.78575(9) 0.39490(10) 0.0290(4) Uani 1 1 d . . . . .
H3 H 0.361460 0.749314 0.364990 0.035 Uiso 1 1 calc R U . . .
C22 C 0.39676(12) 0.61746(9) 0.43326(11) 0.0329(4) Uani 1 1 d . . . . .
C6 C 0.53259(14) 0.88929(9) 0.48092(11) 0.0356(4) Uani 1 1 d . . . . .
H6 H 0.575232 0.925604 0.513190 0.043 Uiso 1 1 calc R U . . .
C37 C 0.87493(14) 0.60387(10) 0.74916(11) 0.0358(4) Uani 1 1 d . . . . .
H37 H 0.879533 0.601591 0.810004 0.043 Uiso 1 1 calc R U . . .
C42 C 0.73501(14) 0.69518(10) 0.73450(11) 0.0354(4) Uani 1 1 d . . . . .
H42 H 0.698240 0.729659 0.688781 0.042 Uiso 1 1 calc R U . . .
C17 C 1.02730(13) 0.86112(10) 0.62138(11) 0.0352(4) Uani 1 1 d . . . . .
C23 C 0.32626(13) 0.56671(10) 0.38903(13) 0.0396(4) Uani 1 1 d . . . . .
H23 H 0.280441 0.545196 0.417675 0.048 Uiso 1 1 calc R U . . .
C13 C 0.24991(13) 0.86914(10) 0.34872(11) 0.0356(4) Uani 1 1 d D . . . .
C35 C 0.93293(13) 0.56505(10) 0.62750(12) 0.0363(4) Uani 1 1 d . . . . .
H35 H 0.976838 0.535586 0.604933 0.044 Uiso 1 1 calc R U . . .
C39 C 0.86550(13) 0.61446(10) 0.47536(11) 0.0344(4) Uani 1 1 d . . . . .
H39 H 0.811791 0.649536 0.445164 0.041 Uiso 1 1 calc R U . . .
C36 C 0.93791(14) 0.56137(10) 0.71549(12) 0.0392(4) Uani 1 1 d . . . . .
H36 H 0.984711 0.529574 0.752785 0.047 Uiso 1 1 calc R U . . .
C5 C 0.42849(14) 0.90347(10) 0.44401(12) 0.0392(4) Uani 1 1 d . . . . .
H5 H 0.401285 0.948507 0.451287 0.047 Uiso 1 1 calc R U . . .
C27 C 0.39723(14) 0.63691(10) 0.52663(12) 0.0396(4) Uani 1 1 d . . . . .
H27 H 0.452012 0.673531 0.548142 0.048 Uiso 1 1 calc R U . . .
C18 C 1.06617(15) 0.93169(10) 0.59585(12) 0.0420(4) Uani 1 1 d . . . . .
H18A H 1.057995 0.932449 0.532471 0.063 Uiso 1 1 calc R U . . .
H18B H 1.139790 0.937697 0.627410 0.063 Uiso 1 1 calc R U . . .
H18C H 1.025557 0.970020 0.611361 0.063 Uiso 1 1 calc R U . . .
C25 C 0.38794(15) 0.57847(10) 0.26199(12) 0.0432(5) Uani 1 1 d . . . . .
H25 H 0.383967 0.565030 0.203421 0.052 Uiso 1 1 calc R U . . .
C41 C 0.97136(15) 0.63924(11) 0.46625(13) 0.0440(5) Uani 1 1 d . . . . .
H41A H 0.985963 0.686666 0.490730 0.066 Uiso 1 1 calc R U . . .
H41B H 0.969741 0.639881 0.404050 0.066 Uiso 1 1 calc R U . . .
H41C H 1.025906 0.606981 0.498156 0.066 Uiso 1 1 calc R U . . .
C24 C 0.32219(15) 0.54737(10) 0.30430(13) 0.0455(5) Uani 1 1 d . . . . .
H24 H 0.274010 0.512584 0.275080 0.055 Uiso 1 1 calc R U . . .
C30 C 0.53098(15) 0.66228(11) 0.25405(11) 0.0424(5) Uani 1 1 d . . . . .
H30 H 0.576514 0.697197 0.294013 0.051 Uiso 1 1 calc R U . . .
C40 C 0.83739(15) 0.54398(12) 0.42946(13) 0.0481(5) Uani 1 1 d . . . . .
H40A H 0.888834 0.508603 0.458226 0.072 Uiso 1 1 calc R U . . .
H40B H 0.836970 0.548430 0.367757 0.072 Uiso 1 1 calc R U . . .
H40C H 0.768259 0.529509 0.432853 0.072 Uiso 1 1 calc R U . . .
C19 C 1.03766(16) 0.86146(11) 0.72015(12) 0.0472(5) Uani 1 1 d . . . . .
H19A H 0.991504 0.897376 0.733168 0.071 Uiso 1 1 calc R U . . .
H19B H 1.109797 0.871999 0.752492 0.071 Uiso 1 1 calc R U . . .
H19C H 1.018286 0.815208 0.737924 0.071 Uiso 1 1 calc R U . . .
B1 B 0.63359(14) 0.66593(10) 0.49510(11) 0.0261(4) Uani 1 1 d . . . . .
C20 C 1.09679(14) 0.80310(11) 0.60064(15) 0.0502(5) Uani 1 1 d . . . . .
H20A H 1.077581 0.757726 0.620995 0.075 Uiso 1 1 calc R U . . .
H20B H 1.169783 0.813407 0.630563 0.075 Uiso 1 1 calc R U . . .
H20C H 1.087343 0.801132 0.537119 0.075 Uiso 1 1 calc R U . . .
C28 C 0.42407(16) 0.57400(11) 0.58867(13) 0.0478(5) Uani 1 1 d . . . . .
H28A H 0.370350 0.537795 0.569963 0.072 Uiso 1 1 calc R U . . .
H28B H 0.427506 0.589108 0.648528 0.072 Uiso 1 1 calc R U . . .
H28C H 0.491592 0.554724 0.587336 0.072 Uiso 1 1 calc R U . . .
C44 C 0.79864(18) 0.73660(12) 0.81426(13) 0.0531(5) Uani 1 1 d . . . . .
H44A H 0.833025 0.703784 0.860954 0.080 Uiso 1 1 calc R U . . .
H44B H 0.752329 0.767632 0.835510 0.080 Uiso 1 1 calc R U . . .
H44C H 0.851276 0.764861 0.797336 0.080 Uiso 1 1 calc R U . . .
C43 C 0.65310(15) 0.64917(12) 0.75801(13) 0.0471(5) Uani 1 1 d . . . . .
H43A H 0.611041 0.625646 0.705041 0.071 Uiso 1 1 calc R U . . .
H43B H 0.608066 0.678528 0.782863 0.071 Uiso 1 1 calc R U . . .
H43C H 0.687600 0.613780 0.801237 0.071 Uiso 1 1 calc R U . . .
C29 C 0.29236(16) 0.66857(13) 0.52894(16) 0.0577(6) Uani 1 1 d . . . . .
H29A H 0.279007 0.711358 0.493114 0.086 Uiso 1 1 calc R U . . .
H29B H 0.294412 0.680155 0.589653 0.086 Uiso 1 1 calc R U . . .
H29C H 0.236752 0.634407 0.505530 0.086 Uiso 1 1 calc R U . . .
C31 C 0.60141(18) 0.60730(13) 0.22898(14) 0.0587(6) Uani 1 1 d . . . . .
H31A H 0.643055 0.583755 0.282101 0.088 Uiso 1 1 calc R U . . .
H31B H 0.647751 0.630462 0.199280 0.088 Uiso 1 1 calc R U . . .
H31C H 0.558518 0.572491 0.189501 0.088 Uiso 1 1 calc R U . . .
C32 C 0.46717(19) 0.70176(13) 0.17286(13) 0.0583(6) Uani 1 1 d . . . . .
H32A H 0.422726 0.668455 0.132053 0.087 Uiso 1 1 calc R U . . .
H32B H 0.514251 0.724969 0.143933 0.087 Uiso 1 1 calc R U . . .
H32C H 0.423681 0.737158 0.190579 0.087 Uiso 1 1 calc R U . . .
C16 C 0.1966(4) 0.8933(3) 0.4152(3) 0.0541(13) Uani 0.697(11) 1 d D . P A 1
H16A H 0.199927 0.856032 0.458559 0.081 Uiso 0.697(11) 1 calc R U P A 1
H16B H 0.123653 0.904129 0.385653 0.081 Uiso 0.697(11) 1 calc R U P A 1
H16C H 0.231299 0.935538 0.444737 0.081 Uiso 0.697(11) 1 calc R U P A 1
C15 C 0.2481(3) 0.9307(3) 0.2834(3) 0.0588(14) Uani 0.697(11) 1 d D . P A 1
H15A H 0.276066 0.973305 0.316353 0.088 Uiso 0.697(11) 1 calc R U P A 1
H15B H 0.176316 0.939318 0.248498 0.088 Uiso 0.697(11) 1 calc R U P A 1
H15C H 0.290727 0.918287 0.244289 0.088 Uiso 0.697(11) 1 calc R U P A 1
C14 C 0.1932(3) 0.8081(2) 0.2975(4) 0.0636(16) Uani 0.697(11) 1 d D . P A 1
H14A H 0.228238 0.793650 0.253526 0.095 Uiso 0.697(11) 1 calc R U P A 1
H14B H 0.121454 0.821954 0.267959 0.095 Uiso 0.697(11) 1 calc R U P A 1
H14C H 0.192778 0.768829 0.337372 0.095 Uiso 0.697(11) 1 calc R U P A 1
C15A C 0.2418(7) 0.8816(11) 0.2555(6) 0.081(5) Uani 0.303(11) 1 d D . P A 2
H15D H 0.285669 0.921729 0.250092 0.121 Uiso 0.303(11) 1 calc R U P A 2
H15E H 0.169295 0.891793 0.223866 0.121 Uiso 0.303(11) 1 calc R U P A 2
H15F H 0.265095 0.839680 0.230343 0.121 Uiso 0.303(11) 1 calc R U P A 2
C16A C 0.2041(13) 0.9290(10) 0.3925(13) 0.112(8) Uani 0.303(11) 1 d D . P A 2
H16D H 0.217203 0.919175 0.455323 0.169 Uiso 0.303(11) 1 calc R U P A 2
H16E H 0.128936 0.932220 0.365268 0.169 Uiso 0.303(11) 1 calc R U P A 2
H16F H 0.237093 0.973645 0.384693 0.169 Uiso 0.303(11) 1 calc R U P A 2
C14A C 0.1760(7) 0.8051(6) 0.3521(12) 0.076(4) Uani 0.303(11) 1 d D . P A 2
H14D H 0.198420 0.763811 0.325193 0.114 Uiso 0.303(11) 1 calc R U P A 2
H14E H 0.104327 0.817163 0.319879 0.114 Uiso 0.303(11) 1 calc R U P A 2
H14F H 0.179201 0.794670 0.413364 0.114 Uiso 0.303(11) 1 calc R U P A 2

loop_
_atom_site_aniso_label
_atom_site_aniso_U_11
_atom_site_aniso_U_22
_atom_site_aniso_U_33
_atom_site_aniso_U_23
_atom_site_aniso_U_13
_atom_site_aniso_U_12
O1 0.0281(6) 0.0232(6) 0.0484(7) -0.0003(5) 0.0027(5) -0.0026(5)
N1 0.0231(7) 0.0211(7) 0.0314(7) -0.0038(5) 0.0042(5) -0.0009(5)
N2 0.0240(7) 0.0196(7) 0.0281(6) 0.0009(5) 0.0062(5) 0.0001(5)
C33 0.0228(8) 0.0215(8) 0.0313(8) 0.0036(6) 0.0054(6) -0.0024(6)
C2 0.0274(8) 0.0210(8) 0.0268(7) -0.0008(6) 0.0092(6) 0.0008(6)
C1 0.0274(8) 0.0247(9) 0.0278(7) 0.0021(6) 0.0062(6) 0.0017(7)
C7 0.0291(8) 0.0255(9) 0.0267(7) -0.0013(6) 0.0070(7) -0.0013(7)
C21 0.0238(8) 0.0206(8) 0.0376(8) -0.0037(7) 0.0026(7) 0.0033(6)
C38 0.0286(8) 0.0288(9) 0.0294(8) 0.0015(7) 0.0057(7) -0.0058(7)
C12 0.0289(8) 0.0207(8) 0.0247(7) -0.0006(6) 0.0087(6) -0.0015(6)
C34 0.0248(8) 0.0243(9) 0.0367(8) 0.0015(7) 0.0076(7) -0.0012(7)
C10 0.0291(9) 0.0285(9) 0.0303(8) -0.0009(7) 0.0073(7) -0.0046(7)
C11 0.0263(8) 0.0259(9) 0.0296(8) 0.0020(7) 0.0052(7) -0.0006(7)
C9 0.0364(10) 0.0251(9) 0.0377(9) 0.0027(7) 0.0079(7) -0.0074(7)
C8 0.0351(9) 0.0245(9) 0.0373(9) 0.0039(7) 0.0049(7) 0.0003(7)
C26 0.0323(9) 0.0297(10) 0.0362(9) -0.0037(7) -0.0006(7) 0.0048(7)
C4 0.0292(9) 0.0277(9) 0.0372(9) 0.0003(7) 0.0082(7) 0.0055(7)
C3 0.0259(8) 0.0256(9) 0.0344(8) -0.0031(7) 0.0063(7) 0.0005(7)
C22 0.0240(8) 0.0268(9) 0.0452(9) -0.0007(7) 0.0051(7) 0.0013(7)
C6 0.0365(10) 0.0223(9) 0.0447(9) -0.0042(7) 0.0057(8) -0.0005(7)
C37 0.0355(9) 0.0386(10) 0.0310(8) 0.0093(8) 0.0051(7) -0.0037(8)
C42 0.0388(10) 0.0358(10) 0.0317(8) -0.0021(7) 0.0101(7) 0.0000(8)
C17 0.0316(9) 0.0324(10) 0.0391(9) 0.0020(8) 0.0056(7) -0.0079(8)
C23 0.0258(9) 0.0278(10) 0.0608(12) -0.0001(9) 0.0045(8) -0.0046(7)
C13 0.0311(9) 0.0324(10) 0.0417(9) 0.0008(8) 0.0077(8) 0.0079(8)
C35 0.0285(9) 0.0304(10) 0.0505(10) 0.0069(8) 0.0115(8) 0.0057(7)
C39 0.0315(9) 0.0356(10) 0.0372(9) 0.0015(8) 0.0112(7) 0.0058(8)
C36 0.0315(9) 0.0369(11) 0.0451(10) 0.0159(8) 0.0036(8) 0.0035(8)
C5 0.0394(10) 0.0239(9) 0.0517(11) -0.0040(8) 0.0082(8) 0.0070(8)
C27 0.0333(10) 0.0377(11) 0.0511(10) -0.0062(8) 0.0171(8) -0.0086(8)
C18 0.0373(10) 0.0401(11) 0.0462(10) 0.0010(9) 0.0073(8) -0.0140(9)
C25 0.0411(11) 0.0380(11) 0.0410(10) -0.0095(8) -0.0042(8) 0.0015(9)
C41 0.0448(11) 0.0461(12) 0.0460(10) 0.0018(9) 0.0209(9) -0.0031(9)
C24 0.0341(10) 0.0313(10) 0.0581(12) -0.0070(9) -0.0089(9) -0.0030(8)
C30 0.0465(11) 0.0445(12) 0.0338(9) -0.0044(8) 0.0072(8) -0.0017(9)
C40 0.0419(11) 0.0529(13) 0.0526(11) -0.0145(10) 0.0181(9) -0.0016(10)
C19 0.0485(12) 0.0480(13) 0.0385(10) 0.0017(9) 0.0008(9) -0.0175(10)
B1 0.0263(9) 0.0228(9) 0.0310(9) -0.0003(7) 0.0107(7) 0.0014(7)
C20 0.0306(10) 0.0455(13) 0.0733(14) -0.0007(10) 0.0122(10) -0.0051(9)
C28 0.0450(11) 0.0478(13) 0.0516(11) 0.0002(9) 0.0149(9) -0.0083(10)
C44 0.0586(13) 0.0531(14) 0.0480(11) -0.0175(10) 0.0152(10) -0.0111(11)
C43 0.0447(11) 0.0529(13) 0.0483(11) -0.0088(9) 0.0208(9) -0.0040(10)
C29 0.0481(13) 0.0554(15) 0.0791(15) -0.0044(12) 0.0335(12) 0.0037(11)
C31 0.0567(14) 0.0683(16) 0.0518(12) -0.0004(11) 0.0164(10) 0.0149(12)
C32 0.0692(15) 0.0578(15) 0.0457(11) 0.0106(10) 0.0123(11) 0.0070(12)
C16 0.0345(19) 0.076(4) 0.055(2) 0.004(2) 0.0176(16) 0.015(2)
C15 0.0371(18) 0.074(3) 0.064(2) 0.035(2) 0.0123(17) 0.015(2)
C14 0.0326(19) 0.053(2) 0.087(3) -0.015(2) -0.014(2) 0.0136(16)
C15A 0.043(5) 0.141(15) 0.052(5) 0.040(7) 0.004(4) 0.028(7)
C16A 0.067(8) 0.115(14) 0.125(14) -0.065(11) -0.023(8) 0.061(10)
C14A 0.029(4) 0.073(7) 0.110(10) 0.016(7) -0.008(5) 0.002(4)

loop_
_atom_type_symbol
_atom_type_description
_atom_type_scat_dispersion_real
_atom_type_scat_dispersion_imag
_atom_type_scat_source
C C 0.0033 0.0016 'International Tables Vol C Tables 4.2.6.8 and 6.1.1.4'
H H 0.0000 0.0000 'International Tables Vol C Tables 4.2.6.8 and 6.1.1.4'
B B 0.0013 0.0007 'International Tables Vol C Tables 4.2.6.8 and 6.1.1.4'
N N 0.0061 0.0033 'International Tables Vol C Tables 4.2.6.8 and 6.1.1.4'
O O 0.0106 0.0060 'International Tables Vol C Tables 4.2.6.8 and 6.1.1.4'

loop_
_geom_angle_atom_site_label_1
_geom_angle_atom_site_label_2
_geom_angle_atom_site_label_3
_geom_angle
_geom_angle_site_symmetry_1
_geom_angle_site_symmetry_3
_geom_angle_publ_flag
B1 O1 H1 109.5 . . ?
C2 N1 C21 116.56(12) . . ?
C2 N1 B1 127.50(13) . . ?
B1 N1 C21 113.72(13) . . ?
C12 N2 C33 115.44(12) . . ?
C12 N2 B1 128.47(13) . . ?
B1 N2 C33 114.69(13) . . ?
C38 C33 N2 118.13(14) . . ?
C34 C33 N2 120.26(13) . . ?
C34 C33 C38 121.61(15) . . ?
C1 C2 N1 122.92(14) . . ?
C3 C2 N1 118.54(14) . . ?
C3 C2 C1 118.54(14) . . ?
C2 C1 C7 128.42(15) . . ?
C6 C1 C2 116.10(15) . . ?
C6 C1 C7 115.34(15) . . ?
C12 C7 C1 127.99(14) . . ?
C8 C7 C1 115.96(14) . . ?
C8 C7 C12 115.98(14) . . ?
C26 C21 N1 119.17(14) . . ?
C26 C21 C22 120.98(15) . . ?
C22 C21 N1 119.83(14) . . ?
C33 C38 C42 122.18(15) . . ?
C37 C38 C33 118.04(15) . . ?
C37 C38 C42 119.77(14) . . ?
C7 C12 N2 122.33(14) . . ?
C11 C12 N2 118.85(14) . . ?
C11 C12 C7 118.81(14) . . ?
C33 C34 C39 122.88(14) . . ?
C35 C34 C33 117.76(15) . . ?
C35 C34 C39 119.36(15) . . ?
C11 C10 C17 119.69(15) . . ?
C9 C10 C11 117.08(15) . . ?
C9 C10 C17 123.19(15) . . ?
C12 C11 H11 118.1 . . ?
C10 C11 C12 123.75(15) . . ?
C10 C11 H11 118.1 . . ?
C10 C9 H9 120.1 . . ?
C10 C9 C8 119.73(16) . . ?
C8 C9 H9 120.1 . . ?
C7 C8 H8 118.0 . . ?
C9 C8 C7 123.93(16) . . ?
C9 C8 H8 118.0 . . ?
C21 C26 C30 122.16(15) . . ?
C25 C26 C21 118.11(17) . . ?
C25 C26 C30 119.73(16) . . ?
C3 C4 C13 122.30(16) . . ?
C5 C4 C3 117.25(16) . . ?
C5 C4 C13 120.45(15) . . ?
C2 C3 H3 118.2 . . ?
C4 C3 C2 123.52(15) . . ?
C4 C3 H3 118.2 . . ?
C21 C22 C27 123.01(15) . . ?
C23 C22 C21 118.50(16) . . ?
C23 C22 C27 118.49(16) . . ?
C1 C6 H6 118.1 . . ?
C5 C6 C1 123.72(17) . . ?
C5 C6 H6 118.1 . . ?
C38 C37 H37 119.4 . . ?
C36 C37 C38 121.12(16) . . ?
C36 C37 H37 119.4 . . ?
C38 C42 H42 108.1 . . ?
C38 C42 C44 111.25(15) . . ?
C38 C42 C43 109.75(15) . . ?
C44 C42 H42 108.1 . . ?
C43 C42 H42 108.1 . . ?
C43 C42 C44 111.46(15) . . ?
C10 C17 C18 111.59(15) . . ?
C10 C17 C19 108.22(14) . . ?
C10 C17 C20 111.02(14) . . ?
C18 C17 C20 107.66(15) . . ?
C19 C17 C18 108.91(15) . . ?
C19 C17 C20 109.40(16) . . ?
C22 C23 H23 119.6 . . ?
C24 C23 C22 120.89(17) . . ?
C24 C23 H23 119.6 . . ?
C4 C13 C15 108.44(19) . . ?
C4 C13 C16A 113.3(6) . . ?
C4 C13 C14A 111.5(4) . . ?
C16 C13 C4 108.5(2) . . ?
C16 C13 C15 108.2(3) . . ?
C14 C13 C4 112.92(19) . . ?
C14 C13 C16 110.6(3) . . ?
C14 C13 C15 108.0(3) . . ?
C15A C13 C4 108.5(4) . . ?
C15A C13 C16A 113.8(8) . . ?
C15A C13 C14A 106.6(7) . . ?
C16A C13 C14A 102.9(8) . . ?
C34 C35 H35 119.2 . . ?
C36 C35 C34 121.55(16) . . ?
C36 C35 H35 119.2 . . ?
C34 C39 H39 108.0 . . ?
C34 C39 C41 111.33(14) . . ?
C34 C39 C40 111.63(15) . . ?
C41 C39 H39 108.0 . . ?
C40 C39 H39 108.0 . . ?
C40 C39 C41 109.74(15) . . ?
C37 C36 C35 119.88(16) . . ?
C37 C36 H36 120.1 . . ?
C35 C36 H36 120.1 . . ?
C4 C5 H5 120.0 . . ?
C6 C5 C4 119.98(16) . . ?
C6 C5 H5 120.0 . . ?
C22 C27 H27 107.8 . . ?
C22 C27 C28 111.86(16) . . ?
C22 C27 C29 111.06(16) . . ?
C28 C27 H27 107.8 . . ?
C28 C27 C29 110.23(16) . . ?
C29 C27 H27 107.8 . . ?
C17 C18 H18A 109.5 . . ?
C17 C18 H18B 109.5 . . ?
C17 C18 H18C 109.5 . . ?
H18A C18 H18B 109.5 . . ?
H18A C18 H18C 109.5 . . ?
H18B C18 H18C 109.5 . . ?
C26 C25 H25 119.3 . . ?
C24 C25 C26 121.45(17) . . ?
C24 C25 H25 119.3 . . ?
C39 C41 H41A 109.5 . . ?
C39 C41 H41B 109.5 . . ?
C39 C41 H41C 109.5 . . ?
H41A C41 H41B 109.5 . . ?
H41A C41 H41C 109.5 . . ?
H41B C41 H41C 109.5 . . ?
C23 C24 H24 120.0 . . ?
C25 C24 C23 120.04(17) . . ?
C25 C24 H24 120.0 . . ?
C26 C30 H30 107.9 . . ?
C26 C30 C31 111.44(17) . . ?
C26 C30 C32 110.65(16) . . ?
C31 C30 H30 107.9 . . ?
C32 C30 H30 107.9 . . ?
C32 C30 C31 110.92(16) . . ?
C39 C40 H40A 109.5 . . ?
C39 C40 H40B 109.5 . . ?
C39 C40 H40C 109.5 . . ?
H40A C40 H40B 109.5 . . ?
H40A C40 H40C 109.5 . . ?
H40B C40 H40C 109.5 . . ?
C17 C19 H19A 109.5 . . ?
C17 C19 H19B 109.5 . . ?
C17 C19 H19C 109.5 . . ?
H19A C19 H19B 109.5 . . ?
H19A C19 H19C 109.5 . . ?
H19B C19 H19C 109.5 . . ?
O1 B1 N1 118.28(15) . . ?
O1 B1 N2 113.41(14) . . ?
N2 B1 N1 128.31(16) . . ?
C17 C20 H20A 109.5 . . ?
C17 C20 H20B 109.5 . . ?
C17 C20 H20C 109.5 . . ?
H20A C20 H20B 109.5 . . ?
H20A C20 H20C 109.5 . . ?
H20B C20 H20C 109.5 . . ?
C27 C28 H28A 109.5 . . ?
C27 C28 H28B 109.5 . . ?
C27 C28 H28C 109.5 . . ?
H28A C28 H28B 109.5 . . ?
H28A C28 H28C 109.5 . . ?
H28B C28 H28C 109.5 . . ?
C42 C44 H44A 109.5 . . ?
C42 C44 H44B 109.5 . . ?
C42 C44 H44C 109.5 . . ?
H44A C44 H44B 109.5 . . ?
H44A C44 H44C 109.5 . . ?
H44B C44 H44C 109.5 . . ?
C42 C43 H43A 109.5 . . ?
C42 C43 H43B 109.5 . . ?
C42 C43 H43C 109.5 . . ?
H43A C43 H43B 109.5 . . ?
H43A C43 H43C 109.5 . . ?
H43B C43 H43C 109.5 . . ?
C27 C29 H29A 109.5 . . ?
C27 C29 H29B 109.5 . . ?
C27 C29 H29C 109.5 . . ?
H29A C29 H29B 109.5 . . ?
H29A C29 H29C 109.5 . . ?
H29B C29 H29C 109.5 . . ?
C30 C31 H31A 109.5 . . ?
C30 C31 H31B 109.5 . . ?
C30 C31 H31C 109.5 . . ?
H31A C31 H31B 109.5 . . ?
H31A C31 H31C 109.5 . . ?
H31B C31 H31C 109.5 . . ?
C30 C32 H32A 109.5 . . ?
C30 C32 H32B 109.5 . . ?
C30 C32 H32C 109.5 . . ?
H32A C32 H32B 109.5 . . ?
H32A C32 H32C 109.5 . . ?
H32B C32 H32C 109.5 . . ?
C13 C16 H16A 109.5 . . ?
C13 C16 H16B 109.5 . . ?
C13 C16 H16C 109.5 . . ?
H16A C16 H16B 109.5 . . ?
H16A C16 H16C 109.5 . . ?
H16B C16 H16C 109.5 . . ?
C13 C15 H15A 109.5 . . ?
C13 C15 H15B 109.5 . . ?
C13 C15 H15C 109.5 . . ?
H15A C15 H15B 109.5 . . ?
H15A C15 H15C 109.5 . . ?
H15B C15 H15C 109.5 . . ?
C13 C14 H14A 109.5 . . ?
C13 C14 H14B 109.5 . . ?
C13 C14 H14C 109.5 . . ?
H14A C14 H14B 109.5 . . ?
H14A C14 H14C 109.5 . . ?
H14B C14 H14C 109.5 . . ?
C13 C15A H15D 109.5 . . ?
C13 C15A H15E 109.5 . . ?
C13 C15A H15F 109.5 . . ?
H15D C15A H15E 109.5 . . ?
H15D C15A H15F 109.5 . . ?
H15E C15A H15F 109.5 . . ?
C13 C16A H16D 109.5 . . ?
C13 C16A H16E 109.5 . . ?
C13 C16A H16F 109.5 . . ?
H16D C16A H16E 109.5 . . ?
H16D C16A H16F 109.5 . . ?
H16E C16A H16F 109.5 . . ?
C13 C14A H14D 109.5 . . ?
C13 C14A H14E 109.5 . . ?
C13 C14A H14F 109.5 . . ?
H14D C14A H14E 109.5 . . ?
H14D C14A H14F 109.5 . . ?
H14E C14A H14F 109.5 . . ?

loop_
_geom_bond_atom_site_label_1
_geom_bond_atom_site_label_2
_geom_bond_distance
_geom_bond_site_symmetry_2
_geom_bond_publ_flag
O1 H1 0.8400 . ?
O1 B1 1.372(2) . ?
N1 C2 1.420(2) . ?
N1 C21 1.459(2) . ?
N1 B1 1.445(2) . ?
N2 C33 1.455(2) . ?
N2 C12 1.421(2) . ?
N2 B1 1.439(2) . ?
C33 C38 1.403(2) . ?
C33 C34 1.400(2) . ?
C2 C1 1.408(2) . ?
C2 C3 1.407(2) . ?
C1 C7 1.491(2) . ?
C1 C6 1.404(2) . ?
C7 C12 1.408(2) . ?
C7 C8 1.406(2) . ?
C21 C26 1.404(2) . ?
C21 C22 1.405(2) . ?
C38 C37 1.391(2) . ?
C38 C42 1.516(2) . ?
C12 C11 1.399(2) . ?
C34 C35 1.388(2) . ?
C34 C39 1.520(2) . ?
C10 C11 1.394(2) . ?
C10 C9 1.382(2) . ?
C10 C17 1.532(2) . ?
C11 H11 0.9500 . ?
C9 H9 0.9500 . ?
C9 C8 1.384(2) . ?
C8 H8 0.9500 . ?
C26 C25 1.393(3) . ?
C26 C30 1.519(3) . ?
C4 C3 1.386(2) . ?
C4 C13 1.537(2) . ?
C4 C5 1.381(3) . ?
C3 H3 0.9500 . ?
C22 C23 1.395(2) . ?
C22 C27 1.523(2) . ?
C6 H6 0.9500 . ?
C6 C5 1.379(3) . ?
C37 H37 0.9500 . ?
C37 C36 1.377(3) . ?
C42 H42 1.0000 . ?
C42 C44 1.532(3) . ?
C42 C43 1.526(3) . ?
C17 C18 1.533(2) . ?
C17 C19 1.533(2) . ?
C17 C20 1.535(3) . ?
C23 H23 0.9500 . ?
C23 C24 1.379(3) . ?
C13 C16 1.497(5) . ?
C13 C15 1.559(4) . ?
C13 C14 1.497(4) . ?
C13 C15A 1.471(8) . ?
C13 C16A 1.545(11) . ?
C13 C14A 1.579(10) . ?
C35 H35 0.9500 . ?
C35 C36 1.379(2) . ?
C39 H39 1.0000 . ?
C39 C41 1.536(2) . ?
C39 C40 1.522(3) . ?
C36 H36 0.9500 . ?
C5 H5 0.9500 . ?
C27 H27 1.0000 . ?
C27 C28 1.527(3) . ?
C27 C29 1.536(3) . ?
C18 H18A 0.9800 . ?
C18 H18B 0.9800 . ?
C18 H18C 0.9800 . ?
C25 H25 0.9500 . ?
C25 C24 1.378(3) . ?
C41 H41A 0.9800 . ?
C41 H41B 0.9800 . ?
C41 H41C 0.9800 . ?
C24 H24 0.9500 . ?
C30 H30 1.0000 . ?
C30 C31 1.531(3) . ?
C30 C32 1.530(3) . ?
C40 H40A 0.9800 . ?
C40 H40B 0.9800 . ?
C40 H40C 0.9800 . ?
C19 H19A 0.9800 . ?
C19 H19B 0.9800 . ?
C19 H19C 0.9800 . ?
C20 H20A 0.9800 . ?
C20 H20B 0.9800 . ?
C20 H20C 0.9800 . ?
C28 H28A 0.9800 . ?
C28 H28B 0.9800 . ?
C28 H28C 0.9800 . ?
C44 H44A 0.9800 . ?
C44 H44B 0.9800 . ?
C44 H44C 0.9800 . ?
C43 H43A 0.9800 . ?
C43 H43B 0.9800 . ?
C43 H43C 0.9800 . ?
C29 H29A 0.9800 . ?
C29 H29B 0.9800 . ?
C29 H29C 0.9800 . ?
C31 H31A 0.9800 . ?
C31 H31B 0.9800 . ?
C31 H31C 0.9800 . ?
C32 H32A 0.9800 . ?
C32 H32B 0.9800 . ?
C32 H32C 0.9800 . ?
C16 H16A 0.9800 . ?
C16 H16B 0.9800 . ?
C16 H16C 0.9800 . ?
C15 H15A 0.9800 . ?
C15 H15B 0.9800 . ?
C15 H15C 0.9800 . ?
C14 H14A 0.9800 . ?
C14 H14B 0.9800 . ?
C14 H14C 0.9800 . ?
C15A H15D 0.9800 . ?
C15A H15E 0.9800 . ?
C15A H15F 0.9800 . ?
C16A H16D 0.9800 . ?
C16A H16E 0.9800 . ?
C16A H16F 0.9800 . ?
C14A H14D 0.9800 . ?
C14A H14E 0.9800 . ?
C14A H14F 0.9800 . ?

loop_
_geom_torsion_atom_site_label_1
_geom_torsion_atom_site_label_2
_geom_torsion_atom_site_label_3
_geom_torsion_atom_site_label_4
_geom_torsion
_geom_torsion_site_symmetry_1
_geom_torsion_site_symmetry_2
_geom_torsion_site_symmetry_3
_geom_torsion_site_symmetry_4
_geom_torsion_publ_flag
N1 C2 C1 C7 15.3(2) . . . . ?
N1 C2 C1 C6 -169.32(14) . . . . ?
N1 C2 C3 C4 174.47(14) . . . . ?
N1 C21 C26 C25 176.97(15) . . . . ?
N1 C21 C26 C30 -2.8(2) . . . . ?
N1 C21 C22 C23 -176.68(15) . . . . ?
N1 C21 C22 C27 2.7(2) . . . . ?
N2 C33 C38 C37 178.99(14) . . . . ?
N2 C33 C38 C42 0.2(2) . . . . ?
N2 C33 C34 C35 -178.24(15) . . . . ?
N2 C33 C34 C39 2.2(2) . . . . ?
N2 C12 C11 C10 176.08(14) . . . . ?
C33 N2 C12 C7 -170.52(13) . . . . ?
C33 N2 C12 C11 8.72(19) . . . . ?
C33 N2 B1 O1 -3.67(18) . . . . ?
C33 N2 B1 N1 176.26(14) . . . . ?
C33 C38 C37 C36 0.0(3) . . . . ?
C33 C38 C42 C44 -128.14(18) . . . . ?
C33 C38 C42 C43 108.04(18) . . . . ?
C33 C34 C35 C36 -1.6(3) . . . . ?
C33 C34 C39 C41 117.44(18) . . . . ?
C33 C34 C39 C40 -119.54(18) . . . . ?
C2 N1 C21 C26 96.04(17) . . . . ?
C2 N1 C21 C22 -85.40(18) . . . . ?
C2 N1 B1 O1 161.61(14) . . . . ?
C2 N1 B1 N2 -18.3(2) . . . . ?
C2 C1 C7 C12 -39.0(2) . . . . ?
C2 C1 C7 C8 144.18(16) . . . . ?
C2 C1 C6 C5 -8.0(3) . . . . ?
C1 C2 C3 C4 -5.1(2) . . . . ?
C1 C7 C12 N2 11.6(2) . . . . ?
C1 C7 C12 C11 -167.62(15) . . . . ?
C1 C7 C8 C9 170.14(15) . . . . ?
C1 C6 C5 C4 -0.1(3) . . . . ?
C7 C1 C6 C5 167.97(16) . . . . ?
C7 C12 C11 C10 -4.7(2) . . . . ?
C21 N1 C2 C1 -177.05(13) . . . . ?
C21 N1 C2 C3 3.40(19) . . . . ?
C21 N1 B1 O1 -0.7(2) . . . . ?
C21 N1 B1 N2 179.37(14) . . . . ?
C21 C26 C25 C24 0.3(3) . . . . ?
C21 C26 C30 C31 117.80(19) . . . . ?
C21 C26 C30 C32 -118.29(19) . . . . ?
C21 C22 C23 C24 -0.9(3) . . . . ?
C21 C22 C27 C28 -117.93(19) . . . . ?
C21 C22 C27 C29 118.45(19) . . . . ?
C38 C33 C34 C35 2.6(2) . . . . ?
C38 C33 C34 C39 -176.94(15) . . . . ?
C38 C37 C36 C35 1.0(3) . . . . ?
C12 N2 C33 C38 88.39(17) . . . . ?
C12 N2 C33 C34 -90.76(17) . . . . ?
C12 N2 B1 O1 162.08(14) . . . . ?
C12 N2 B1 N1 -18.0(3) . . . . ?
C12 C7 C8 C9 -7.0(2) . . . . ?
C34 C33 C38 C37 -1.9(2) . . . . ?
C34 C33 C38 C42 179.34(15) . . . . ?
C34 C35 C36 C37 -0.2(3) . . . . ?
C10 C9 C8 C7 -0.3(3) . . . . ?
C11 C10 C9 C8 5.2(2) . . . . ?
C11 C10 C17 C18 172.63(15) . . . . ?
C11 C10 C17 C19 -67.5(2) . . . . ?
C11 C10 C17 C20 52.5(2) . . . . ?
C9 C10 C11 C12 -2.8(2) . . . . ?
C9 C10 C17 C18 -9.8(2) . . . . ?
C9 C10 C17 C19 110.07(18) . . . . ?
C9 C10 C17 C20 -129.86(18) . . . . ?
C8 C7 C12 N2 -171.60(13) . . . . ?
C8 C7 C12 C11 9.2(2) . . . . ?
C26 C21 C22 C23 1.9(2) . . . . ?
C26 C21 C22 C27 -178.78(16) . . . . ?
C26 C25 C24 C23 0.6(3) . . . . ?
C3 C2 C1 C7 -165.16(15) . . . . ?
C3 C2 C1 C6 10.2(2) . . . . ?
C3 C4 C13 C16 119.7(3) . . . . ?
C3 C4 C13 C15 -122.9(3) . . . . ?
C3 C4 C13 C14 -3.3(4) . . . . ?
C3 C4 C13 C15A -81.2(9) . . . . ?
C3 C4 C13 C16A 151.4(12) . . . . ?
C3 C4 C13 C14A 35.9(8) . . . . ?
C3 C4 C5 C6 5.7(3) . . . . ?
C22 C21 C26 C25 -1.6(3) . . . . ?
C22 C21 C26 C30 178.62(16) . . . . ?
C22 C23 C24 C25 -0.3(3) . . . . ?
C6 C1 C7 C12 145.54(16) . . . . ?
C6 C1 C7 C8 -31.2(2) . . . . ?
C37 C38 C42 C44 53.1(2) . . . . ?
C37 C38 C42 C43 -70.7(2) . . . . ?
C42 C38 C37 C36 178.84(16) . . . . ?
C17 C10 C11 C12 174.94(14) . . . . ?
C17 C10 C9 C8 -172.43(15) . . . . ?
C23 C22 C27 C28 61.4(2) . . . . ?
C23 C22 C27 C29 -62.2(2) . . . . ?
C13 C4 C3 C2 177.53(14) . . . . ?
C13 C4 C5 C6 -174.95(16) . . . . ?
C35 C34 C39 C41 -62.1(2) . . . . ?
C35 C34 C39 C40 60.9(2) . . . . ?
C39 C34 C35 C36 177.99(16) . . . . ?
C5 C4 C3 C2 -3.2(2) . . . . ?
C5 C4 C13 C16 -59.6(3) . . . . ?
C5 C4 C13 C15 57.8(3) . . . . ?
C5 C4 C13 C14 177.4(4) . . . . ?
C5 C4 C13 C15A 99.5(9) . . . . ?
C5 C4 C13 C16A -27.9(12) . . . . ?
C5 C4 C13 C14A -143.4(8) . . . . ?
C27 C22 C23 C24 179.70(17) . . . . ?
C25 C26 C30 C31 -62.0(2) . . . . ?
C25 C26 C30 C32 61.9(2) . . . . ?
C30 C26 C25 C24 -179.85(17) . . . . ?
B1 N1 C2 C1 21.1(2) . . . . ?
B1 N1 C2 C3 -158.48(15) . . . . ?
B1 N1 C21 C26 -99.60(17) . . . . ?
B1 N1 C21 C22 78.97(18) . . . . ?
B1 N2 C33 C38 -103.93(16) . . . . ?
B1 N2 C33 C34 76.92(18) . . . . ?
B1 N2 C12 C7 23.8(2) . . . . ?
B1 N2 C12 C11 -156.94(14) . . . . ?
